data_4063473
loop_
_publ_author_name
'Chan, Kai-Ting'
'Tsai, Yi-Hua'
'Lin, Wu-Shien'
'Wu, Jia-Rong'
'Chen, Shih-Jung'
'Liao, Fu-Xing'
'Hu, Ching-Han'
'Lee, Hon Man'

_publ_section_title
;
 Palladium Complexes with Carbene and Phosphine Ligands: Synthesis,
 Structural Characterization, and Direct Arylation Reactions between Aryl
 Halides and Alkynes
;
_journal_issue 2
_journal_name_full Organometallics
_journal_page_first 463
_journal_page_last 472
_journal_paper_doi 10.1021/om9009203
_journal_volume 29
_journal_year 2010
_chemical_formula_moiety 'C35 H33 Cl2 N2 P Pd'
_chemical_formula_sum 'C35 H33 Cl2 N2 P Pd'
_chemical_formula_weight 689.90
_space_group_IT_number 61
_symmetry_cell_setting orthorhombic
_symmetry_Int_Tables_number 61
_symmetry_space_group_name_Hall '-P 2ac 2ab'
_symmetry_space_group_name_H-M 'P b c a'
_atom_sites_solution_hydrogens geom
_atom_sites_solution_primary direct
_atom_sites_solution_secondary difmap
_audit_creation_method SHELXL-97
_cell_angle_alpha 90.00
_cell_angle_beta 90.00
_cell_angle_gamma 90.00
_cell_formula_units_Z 8
_cell_length_a 15.700(4)
_cell_length_b 18.927(5)
_cell_length_c 21.459(5)
_cell_measurement_reflns_used 1309
_cell_measurement_temperature 150(2)
_cell_measurement_theta_max 19.6
_cell_measurement_theta_min 2.3
_cell_volume 6377(3)
_computing_cell_refinement APEX2
_computing_data_collection 'APEX2 (Bruker, 2004)'
_computing_data_reduction APEX2
_computing_molecular_graphics SHELXTL
_computing_publication_material SHELXTL
_computing_structure_refinement SHELXTL
_computing_structure_solution 'SHELXTL (Sheldrick, 2008)'
_diffrn_ambient_temperature 150(2)
_diffrn_measured_fraction_theta_full 0.981
_diffrn_measured_fraction_theta_max 0.981
_diffrn_measurement_device_type 'Bruker SMART APEX II'
_diffrn_measurement_method \w
_diffrn_radiation_monochromator graphite
_diffrn_radiation_probe x-ray
_diffrn_radiation_type MoK\a
_diffrn_radiation_wavelength 0.71073
_diffrn_reflns_av_R_equivalents 0.3572
_diffrn_reflns_av_sigmaI/netI 0.2278
_diffrn_reflns_limit_h_max 21
_diffrn_reflns_limit_h_min -21
_diffrn_reflns_limit_k_max 25
_diffrn_reflns_limit_k_min -25
_diffrn_reflns_limit_l_max 28
_diffrn_reflns_limit_l_min -28
_diffrn_reflns_number 85351
_diffrn_reflns_theta_full 29.05
_diffrn_reflns_theta_max 29.05
_diffrn_reflns_theta_min 1.90
_diffrn_source 'fine-focus sealed tube'
_diffrn_standards_decay_% 0
_diffrn_standards_interval_count 0
_diffrn_standards_interval_time 0
_diffrn_standards_number 0
_exptl_absorpt_coefficient_mu 0.827
_exptl_absorpt_correction_T_max 0.9598
_exptl_absorpt_correction_T_min 0.7281
_exptl_absorpt_correction_type multi-scan
_exptl_absorpt_process_details 'SADABS 2.10 (Sheldrick, 2003)'
_exptl_crystal_density_diffrn 1.437
_exptl_crystal_density_method 'not measured'
_exptl_crystal_F_000 2816
_exptl_crystal_size_max 0.41
_exptl_crystal_size_mid 0.05
_exptl_crystal_size_min 0.05
_refine_diff_density_max 1.648
_refine_diff_density_min -1.465
_refine_diff_density_rms 0.145
_refine_ls_extinction_coef 0.0044(3)
_refine_ls_extinction_expression Fc^*^=kFc[1+0.001xFc^2^\l^3^/sin(2\q)]^-1/4^
_refine_ls_extinction_method SHELXL
_refine_ls_goodness_of_fit_ref 0.880
_refine_ls_hydrogen_treatment constr
_refine_ls_matrix_type full
_refine_ls_number_parameters 371
_refine_ls_number_reflns 8354
_refine_ls_number_restraints 0
_refine_ls_restrained_S_all 0.880
_refine_ls_R_factor_all 0.2059
_refine_ls_R_factor_gt 0.0622
_refine_ls_shift/su_max 0.001
_refine_ls_shift/su_mean 0.000
_refine_ls_structure_factor_coef Fsqd
_refine_ls_weighting_details 'calc w=1/[\s^2^(Fo^2^)+(0.0792P)^2^+0.0000P] where P=(Fo^2^+2Fc^2^)/3'
_refine_ls_weighting_scheme calc
_refine_ls_wR_factor_gt 0.1286
_refine_ls_wR_factor_ref 0.1767
_reflns_number_gt 3244
_reflns_number_total 8354
_reflns_threshold_expression I>2\s
_cod_data_source_file om9009203_si_001.cif
_cod_data_source_block 2
_cod_database_code 4063473

loop_
_symmetry_equiv_pos_as_xyz
'x, y, z'
'-x+1/2, -y, z+1/2'
'x+1/2, -y+1/2, -z'
'-x, y+1/2, -z+1/2'
'-x, -y, -z'
'x-1/2, y, -z-1/2'
'-x-1/2, y-1/2, z'
'x, -y-1/2, z-1/2'

loop_
_atom_site_label
_atom_site_type_symbol
_atom_site_fract_x
_atom_site_fract_y
_atom_site_fract_z
_atom_site_U_iso_or_equiv
_atom_site_adp_type
_atom_site_occupancy
_atom_site_symmetry_multiplicity
_atom_site_calc_flag
_atom_site_refinement_flags
_atom_site_disorder_assembly
_atom_site_disorder_group
Pd1 Pd 0.20949(3) -0.21223(3) -0.44007(2) 0.03006(17) Uani 1 1 d . . .
Cl1 Cl 0.31770(10) -0.15882(10) -0.38010(8) 0.0392(4) Uani 1 1 d . . .
Cl2 Cl 0.25450(12) -0.15299(11) -0.53043(8) 0.0466(5) Uani 1 1 d . . .
P1 P 0.16045(11) -0.27089(10) -0.35574(7) 0.0301(4) Uani 1 1 d . . .
N1 N 0.0450(3) -0.2163(3) -0.5043(2) 0.0352(13) Uani 1 1 d . . .
N2 N 0.1180(3) -0.3107(3) -0.5244(2) 0.0368(15) Uani 1 1 d . . .
C1 C 0.1172(4) -0.2510(4) -0.4930(3) 0.0310(16) Uani 1 1 d . . .
C2 C 0.0392(4) -0.3218(4) -0.5595(3) 0.0445(18) Uani 1 1 d . . .
H2A H 0.0090 -0.3646 -0.5449 0.053 Uiso 1 1 calc R . .
H2B H 0.0509 -0.3263 -0.6047 0.053 Uiso 1 1 calc R . .
C3 C -0.0119(5) -0.2561(4) -0.5459(3) 0.0441(19) Uani 1 1 d . . .
H3A H -0.0240 -0.2293 -0.5845 0.053 Uiso 1 1 calc R . .
H3B H -0.0662 -0.2678 -0.5249 0.053 Uiso 1 1 calc R . .
C4 C 0.0177(5) -0.1509(4) -0.4748(3) 0.0426(19) Uani 1 1 d . . .
H4A H 0.0667 -0.1296 -0.4527 0.051 Uiso 1 1 calc R . .
H4B H -0.0266 -0.1618 -0.4434 0.051 Uiso 1 1 calc R . .
C5 C -0.0177(5) -0.0975(4) -0.5209(3) 0.0410(18) Uani 1 1 d . . .
C6 C 0.0309(5) -0.0700(4) -0.5687(3) 0.053(2) Uani 1 1 d . . .
H6 H 0.0880 -0.0855 -0.5743 0.064 Uiso 1 1 calc R . .
C7 C -0.0026(6) -0.0204(5) -0.6082(4) 0.065(3) Uani 1 1 d . . .
H7 H 0.0311 -0.0013 -0.6409 0.078 Uiso 1 1 calc R . .
C8 C -0.0863(7) 0.0017(5) -0.6002(4) 0.073(3) Uani 1 1 d . . .
H8 H -0.1096 0.0358 -0.6279 0.087 Uiso 1 1 calc R . .
C9 C -0.1355(6) -0.0243(5) -0.5537(4) 0.068(3) Uani 1 1 d . . .
H9 H -0.1926 -0.0088 -0.5487 0.081 Uiso 1 1 calc R . .
C10 C -0.1007(5) -0.0741(4) -0.5134(4) 0.049(2) Uani 1 1 d . . .
H10 H -0.1344 -0.0924 -0.4803 0.059 Uiso 1 1 calc R . .
C11 C 0.1827(5) -0.3656(4) -0.5206(3) 0.0428(19) Uani 1 1 d . . .
H11A H 0.1570 -0.4082 -0.5015 0.051 Uiso 1 1 calc R . .
H11B H 0.2287 -0.3492 -0.4925 0.051 Uiso 1 1 calc R . .
C12 C 0.2210(4) -0.3856(4) -0.5819(3) 0.0405(18) Uani 1 1 d . . .
C13 C 0.2522(5) -0.3335(4) -0.6214(3) 0.047(2) Uani 1 1 d . . .
H13 H 0.2461 -0.2851 -0.6104 0.056 Uiso 1 1 calc R . .
C14 C 0.2924(5) -0.3518(5) -0.6771(4) 0.058(2) Uani 1 1 d . . .
H14 H 0.3137 -0.3159 -0.7039 0.070 Uiso 1 1 calc R . .
C15 C 0.3012(5) -0.4212(5) -0.6931(4) 0.056(2) Uani 1 1 d . . .
H15 H 0.3289 -0.4337 -0.7309 0.067 Uiso 1 1 calc R . .
C16 C 0.2704(5) -0.4723(5) -0.6550(4) 0.058(2) Uani 1 1 d . . .
H16 H 0.2765 -0.5205 -0.6667 0.070 Uiso 1 1 calc R . .
C17 C 0.2297(5) -0.4559(4) -0.5986(4) 0.049(2) Uani 1 1 d . . .
H17 H 0.2086 -0.4923 -0.5724 0.059 Uiso 1 1 calc R . .
C18 C 0.0957(4) -0.3484(4) -0.3729(3) 0.0337(16) Uani 1 1 d . . .
C19 C 0.0139(4) -0.3411(4) -0.3978(3) 0.0368(17) Uani 1 1 d . . .
H19 H -0.0106 -0.2954 -0.4015 0.044 Uiso 1 1 calc R . .
C20 C -0.0321(5) -0.4001(4) -0.4172(3) 0.0432(19) Uani 1 1 d . . .
H20 H -0.0874 -0.3943 -0.4343 0.052 Uiso 1 1 calc R . .
C21 C 0.0022(5) -0.4663(4) -0.4116(3) 0.047(2) Uani 1 1 d . . .
H21 H -0.0291 -0.5063 -0.4255 0.057 Uiso 1 1 calc R . .
C22 C 0.0821(5) -0.4751(4) -0.3858(3) 0.050(2) Uani 1 1 d . . .
H22 H 0.1054 -0.5211 -0.3813 0.060 Uiso 1 1 calc R . .
C23 C 0.1283(4) -0.4164(4) -0.3665(3) 0.0393(18) Uani 1 1 d . . .
H23 H 0.1831 -0.4228 -0.3487 0.047 Uiso 1 1 calc R . .
C24 C 0.2438(4) -0.3070(3) -0.3056(3) 0.0291(16) Uani 1 1 d . . .
C25 C 0.3183(4) -0.3316(4) -0.3326(3) 0.0404(18) Uani 1 1 d . . .
H25 H 0.3285 -0.3251 -0.3758 0.048 Uiso 1 1 calc R . .
C26 C 0.3775(4) -0.3657(4) -0.2954(3) 0.0458(19) Uani 1 1 d . . .
H26 H 0.4282 -0.3840 -0.3134 0.055 Uiso 1 1 calc R . .
C27 C 0.3630(5) -0.3733(4) -0.2317(3) 0.047(2) Uani 1 1 d . . .
H27 H 0.4042 -0.3967 -0.2067 0.056 Uiso 1 1 calc R . .
C28 C 0.2908(5) -0.3477(4) -0.2048(3) 0.0458(19) Uani 1 1 d . . .
H28 H 0.2820 -0.3526 -0.1612 0.055 Uiso 1 1 calc R . .
C29 C 0.2297(4) -0.3142(4) -0.2418(3) 0.0385(18) Uani 1 1 d . . .
H29 H 0.1789 -0.2963 -0.2236 0.046 Uiso 1 1 calc R . .
C30 C 0.0962(4) -0.2153(4) -0.3048(3) 0.0289(14) Uani 1 1 d . . .
C31 C 0.0240(4) -0.2388(4) -0.2744(3) 0.0420(18) Uani 1 1 d . . .
H31 H 0.0041 -0.2855 -0.2815 0.050 Uiso 1 1 calc R . .
C32 C -0.0188(4) -0.1960(4) -0.2346(3) 0.046(2) Uani 1 1 d . . .
H32 H -0.0686 -0.2134 -0.2146 0.056 Uiso 1 1 calc R . .
C33 C 0.0081(5) -0.1280(4) -0.2222(3) 0.0442(19) Uani 1 1 d . . .
H33 H -0.0225 -0.0985 -0.1943 0.053 Uiso 1 1 calc R . .
C34 C 0.0805(5) -0.1042(4) -0.2517(3) 0.050(2) Uani 1 1 d . . .
H34 H 0.1001 -0.0575 -0.2440 0.060 Uiso 1 1 calc R . .
C35 C 0.1251(4) -0.1468(4) -0.2923(3) 0.0399(18) Uani 1 1 d . . .
H35 H 0.1754 -0.1297 -0.3118 0.048 Uiso 1 1 calc R . .

loop_
_atom_site_aniso_label
_atom_site_aniso_U_11
_atom_site_aniso_U_22
_atom_site_aniso_U_33
_atom_site_aniso_U_23
_atom_site_aniso_U_13
_atom_site_aniso_U_12
Pd1 0.0259(3) 0.0446(3) 0.0197(2) 0.0009(3) -0.0001(2) -0.0032(3)
Cl1 0.0327(9) 0.0531(11) 0.0319(9) -0.0013(9) -0.0053(7) -0.0073(9)
Cl2 0.0446(10) 0.0685(14) 0.0266(9) 0.0099(9) 0.0027(8) -0.0143(10)
P1 0.0271(9) 0.0432(11) 0.0201(8) 0.0005(8) 0.0019(7) -0.0005(8)
N1 0.033(3) 0.041(3) 0.031(3) -0.005(3) -0.009(2) -0.001(3)
N2 0.034(3) 0.050(4) 0.026(3) -0.007(3) -0.010(3) 0.000(3)
C1 0.025(3) 0.048(4) 0.019(3) -0.001(3) 0.002(3) -0.006(3)
C2 0.044(4) 0.055(5) 0.035(4) -0.005(4) -0.004(4) -0.002(4)
C3 0.045(4) 0.052(5) 0.036(4) -0.008(3) -0.017(3) 0.007(4)
C4 0.048(5) 0.047(5) 0.033(4) -0.005(4) -0.004(4) 0.008(4)
C5 0.049(5) 0.038(4) 0.036(4) -0.003(3) -0.013(4) -0.001(4)
C6 0.051(5) 0.068(6) 0.040(5) 0.009(4) -0.005(4) -0.011(4)
C7 0.081(7) 0.070(7) 0.044(5) -0.001(5) -0.018(5) -0.016(6)
C8 0.115(9) 0.053(6) 0.050(6) -0.007(5) -0.040(6) 0.001(6)
C9 0.055(6) 0.072(6) 0.075(7) -0.004(5) -0.028(5) 0.024(5)
C10 0.045(5) 0.050(5) 0.051(5) -0.009(4) -0.010(4) 0.006(4)
C11 0.052(5) 0.046(5) 0.031(4) 0.000(3) 0.001(3) 0.006(4)
C12 0.037(4) 0.054(5) 0.031(4) -0.001(4) -0.003(3) 0.008(4)
C13 0.054(5) 0.052(5) 0.036(4) -0.005(4) 0.011(4) 0.011(4)
C14 0.065(6) 0.062(6) 0.047(5) 0.002(4) 0.019(5) 0.008(5)
C15 0.054(5) 0.074(6) 0.040(5) -0.011(5) 0.014(4) 0.006(5)
C16 0.045(5) 0.062(6) 0.067(6) -0.030(5) 0.003(4) -0.001(4)
C17 0.048(5) 0.052(5) 0.048(5) -0.007(4) -0.006(4) -0.002(4)
C18 0.033(4) 0.045(5) 0.023(4) 0.001(3) 0.000(3) -0.004(4)
C19 0.041(4) 0.048(5) 0.022(3) 0.002(3) 0.003(3) 0.003(4)
C20 0.034(4) 0.060(5) 0.035(4) -0.001(4) 0.000(3) 0.001(4)
C21 0.044(5) 0.052(5) 0.046(5) -0.002(4) 0.001(4) -0.009(4)
C22 0.055(5) 0.045(5) 0.051(5) 0.006(4) 0.001(4) -0.009(4)
C23 0.033(4) 0.048(5) 0.037(4) 0.008(4) -0.001(3) 0.001(4)
C24 0.025(3) 0.041(4) 0.021(3) 0.002(3) -0.005(3) -0.001(3)
C25 0.034(4) 0.060(5) 0.028(4) -0.002(4) -0.006(3) 0.003(4)
C26 0.029(4) 0.061(5) 0.048(5) -0.010(4) -0.013(4) 0.004(4)
C27 0.056(5) 0.049(5) 0.035(4) 0.001(4) -0.022(4) 0.000(4)
C28 0.054(5) 0.056(5) 0.027(4) 0.003(4) -0.013(4) -0.011(5)
C29 0.045(4) 0.041(4) 0.029(4) -0.006(3) -0.006(3) -0.001(3)
C30 0.031(3) 0.036(4) 0.020(3) -0.002(3) -0.002(3) 0.010(3)
C31 0.034(4) 0.059(5) 0.033(4) -0.001(4) 0.007(3) -0.001(4)
C32 0.033(4) 0.079(6) 0.027(4) -0.006(4) 0.008(3) 0.003(4)
C33 0.044(5) 0.063(5) 0.026(4) -0.005(4) 0.006(3) 0.016(4)
C34 0.066(5) 0.048(5) 0.035(4) 0.003(4) 0.006(4) 0.010(4)
C35 0.033(4) 0.050(5) 0.037(4) 0.003(4) 0.011(3) 0.001(4)

loop_
_atom_type_symbol
_atom_type_description
_atom_type_scat_dispersion_real
_atom_type_scat_dispersion_imag
_atom_type_scat_source
C C 0.0033 0.0016 'International Tables Vol C Tables 4.2.6.8 and 6.1.1.4'
H H 0.0000 0.0000 'International Tables Vol C Tables 4.2.6.8 and 6.1.1.4'
Cl Cl 0.1484 0.1585 'International Tables Vol C Tables 4.2.6.8 and 6.1.1.4'
N N 0.0061 0.0033 'International Tables Vol C Tables 4.2.6.8 and 6.1.1.4'
P P 0.1023 0.0942 'International Tables Vol C Tables 4.2.6.8 and 6.1.1.4'
Pd Pd -0.9988 1.0072 'International Tables Vol C Tables 4.2.6.8 and 6.1.1.4'

loop_
_geom_angle_atom_site_label_1
_geom_angle_atom_site_label_2
_geom_angle_atom_site_label_3
_geom_angle
_geom_angle_site_symmetry_1
_geom_angle_site_symmetry_3
_geom_angle_publ_flag
C1 Pd1 P1 91.59(18) . . ?
C1 Pd1 Cl2 85.64(18) . . ?
P1 Pd1 Cl2 177.20(7) . . ?
C1 Pd1 Cl1 176.3(2) . . ?
P1 Pd1 Cl1 91.09(6) . . ?
Cl2 Pd1 Cl1 91.66(7) . . ?
C30 P1 C18 106.1(3) . . ?
C30 P1 C24 105.0(3) . . ?
C18 P1 C24 102.6(3) . . ?
C30 P1 Pd1 112.7(2) . . ?
C18 P1 Pd1 115.1(2) . . ?
C24 P1 Pd1 114.3(2) . . ?
C1 N1 C4 126.2(6) . . ?
C1 N1 C3 112.0(5) . . ?
C4 N1 C3 121.4(5) . . ?
C1 N2 C11 126.2(6) . . ?
C1 N2 C2 112.3(6) . . ?
C11 N2 C2 121.2(6) . . ?
N2 C1 N1 109.7(6) . . ?
N2 C1 Pd1 127.3(5) . . ?
N1 C1 Pd1 122.9(5) . . ?
N2 C2 C3 103.4(6) . . ?
N2 C2 H2A 111.1 . . ?
C3 C2 H2A 111.1 . . ?
N2 C2 H2B 111.1 . . ?
C3 C2 H2B 111.1 . . ?
H2A C2 H2B 109.0 . . ?
N1 C3 C2 102.5(5) . . ?
N1 C3 H3A 111.3 . . ?
C2 C3 H3A 111.3 . . ?
N1 C3 H3B 111.3 . . ?
C2 C3 H3B 111.3 . . ?
H3A C3 H3B 109.2 . . ?
N1 C4 C5 112.9(5) . . ?
N1 C4 H4A 109.0 . . ?
C5 C4 H4A 109.0 . . ?
N1 C4 H4B 109.0 . . ?
C5 C4 H4B 109.0 . . ?
H4A C4 H4B 107.8 . . ?
C6 C5 C10 119.1(7) . . ?
C6 C5 C4 122.2(7) . . ?
C10 C5 C4 118.7(7) . . ?
C7 C6 C5 120.4(8) . . ?
C7 C6 H6 119.8 . . ?
C5 C6 H6 119.8 . . ?
C6 C7 C8 119.5(9) . . ?
C6 C7 H7 120.2 . . ?
C8 C7 H7 120.2 . . ?
C9 C8 C7 121.4(9) . . ?
C9 C8 H8 119.3 . . ?
C7 C8 H8 119.3 . . ?
C8 C9 C10 118.8(8) . . ?
C8 C9 H9 120.6 . . ?
C10 C9 H9 120.6 . . ?
C5 C10 C9 120.8(8) . . ?
C5 C10 H10 119.6 . . ?
C9 C10 H10 119.6 . . ?
N2 C11 C12 114.2(6) . . ?
N2 C11 H11A 108.7 . . ?
C12 C11 H11A 108.7 . . ?
N2 C11 H11B 108.7 . . ?
C12 C11 H11B 108.7 . . ?
H11A C11 H11B 107.6 . . ?
C17 C12 C13 119.3(7) . . ?
C17 C12 C11 120.7(7) . . ?
C13 C12 C11 119.9(7) . . ?
C12 C13 C14 120.4(7) . . ?
C12 C13 H13 119.8 . . ?
C14 C13 H13 119.8 . . ?
C15 C14 C13 120.0(8) . . ?
C15 C14 H14 120.0 . . ?
C13 C14 H14 120.0 . . ?
C16 C15 C14 119.9(7) . . ?
C16 C15 H15 120.0 . . ?
C14 C15 H15 120.0 . . ?
C15 C16 C17 121.6(8) . . ?
C15 C16 H16 119.2 . . ?
C17 C16 H16 119.2 . . ?
C12 C17 C16 118.8(8) . . ?
C12 C17 H17 120.6 . . ?
C16 C17 H17 120.6 . . ?
C23 C18 C19 117.8(7) . . ?
C23 C18 P1 121.3(5) . . ?
C19 C18 P1 120.7(6) . . ?
C20 C19 C18 120.7(7) . . ?
C20 C19 H19 119.6 . . ?
C18 C19 H19 119.6 . . ?
C21 C20 C19 120.3(7) . . ?
C21 C20 H20 119.8 . . ?
C19 C20 H20 119.8 . . ?
C20 C21 C22 120.1(7) . . ?
C20 C21 H21 120.0 . . ?
C22 C21 H21 120.0 . . ?
C21 C22 C23 119.8(8) . . ?
C21 C22 H22 120.1 . . ?
C23 C22 H22 120.1 . . ?
C22 C23 C18 121.2(7) . . ?
C22 C23 H23 119.4 . . ?
C18 C23 H23 119.4 . . ?
C25 C24 C29 120.8(6) . . ?
C25 C24 P1 119.0(5) . . ?
C29 C24 P1 120.1(5) . . ?
C24 C25 C26 118.9(6) . . ?
C24 C25 H25 120.5 . . ?
C26 C25 H25 120.5 . . ?
C25 C26 C27 120.2(7) . . ?
C25 C26 H26 119.9 . . ?
C27 C26 H26 119.9 . . ?
C28 C27 C26 121.1(7) . . ?
C28 C27 H27 119.5 . . ?
C26 C27 H27 119.5 . . ?
C27 C28 C29 119.4(7) . . ?
C27 C28 H28 120.3 . . ?
C29 C28 H28 120.3 . . ?
C24 C29 C28 119.6(7) . . ?
C24 C29 H29 120.2 . . ?
C28 C29 H29 120.2 . . ?
C31 C30 C35 118.2(6) . . ?
C31 C30 P1 123.5(6) . . ?
C35 C30 P1 118.1(5) . . ?
C32 C31 C30 120.8(7) . . ?
C32 C31 H31 119.6 . . ?
C30 C31 H31 119.6 . . ?
C31 C32 C33 121.8(7) . . ?
C31 C32 H32 119.1 . . ?
C33 C32 H32 119.1 . . ?
C34 C33 C32 118.0(7) . . ?
C34 C33 H33 121.0 . . ?
C32 C33 H33 121.0 . . ?
C33 C34 C35 121.2(7) . . ?
C33 C34 H34 119.4 . . ?
C35 C34 H34 119.4 . . ?
C34 C35 C30 119.9(6) . . ?
C34 C35 H35 120.0 . . ?
C30 C35 H35 120.0 . . ?

loop_
_geom_bond_atom_site_label_1
_geom_bond_atom_site_label_2
_geom_bond_distance
_geom_bond_site_symmetry_2
_geom_bond_publ_flag
Pd1 C1 1.981(6) . ?
Pd1 P1 2.2583(18) . ?
Pd1 Cl2 2.3487(18) . ?
Pd1 Cl1 2.3590(17) . ?
P1 C30 1.821(6) . ?
P1 C18 1.822(7) . ?
P1 C24 1.827(6) . ?
N1 C1 1.333(8) . ?
N1 C4 1.456(8) . ?
N1 C3 1.470(8) . ?
N2 C1 1.316(8) . ?
N2 C11 1.455(8) . ?
N2 C2 1.463(8) . ?
C2 C3 1.508(10) . ?
C2 H2A 0.9900 . ?
C2 H2B 0.9900 . ?
C3 H3A 0.9900 . ?
C3 H3B 0.9900 . ?
C4 C5 1.519(9) . ?
C4 H4A 0.9900 . ?
C4 H4B 0.9900 . ?
C5 C6 1.381(10) . ?
C5 C10 1.386(10) . ?
C6 C7 1.370(11) . ?
C6 H6 0.9500 . ?
C7 C8 1.390(13) . ?
C7 H7 0.9500 . ?
C8 C9 1.353(12) . ?
C8 H8 0.9500 . ?
C9 C10 1.391(10) . ?
C9 H9 0.9500 . ?
C10 H10 0.9500 . ?
C11 C12 1.496(9) . ?
C11 H11A 0.9900 . ?
C11 H11B 0.9900 . ?
C12 C17 1.385(10) . ?
C12 C13 1.390(10) . ?
C13 C14 1.395(10) . ?
C13 H13 0.9500 . ?
C14 C15 1.365(10) . ?
C14 H14 0.9500 . ?
C15 C16 1.357(11) . ?
C15 H15 0.9500 . ?
C16 C17 1.402(10) . ?
C16 H16 0.9500 . ?
C17 H17 0.9500 . ?
C18 C23 1.392(9) . ?
C18 C19 1.397(9) . ?
C19 C20 1.393(9) . ?
C19 H19 0.9500 . ?
C20 C21 1.369(10) . ?
C20 H20 0.9500 . ?
C21 C22 1.381(10) . ?
C21 H21 0.9500 . ?
C22 C23 1.390(9) . ?
C22 H22 0.9500 . ?
C23 H23 0.9500 . ?
C24 C25 1.385(9) . ?
C24 C29 1.393(8) . ?
C25 C26 1.385(9) . ?
C25 H25 0.9500 . ?
C26 C27 1.393(9) . ?
C26 H26 0.9500 . ?
C27 C28 1.362(10) . ?
C27 H27 0.9500 . ?
C28 C29 1.398(9) . ?
C28 H28 0.9500 . ?
C29 H29 0.9500 . ?
C30 C31 1.382(9) . ?
C30 C35 1.400(9) . ?
C31 C32 1.355(9) . ?
C31 H31 0.9500 . ?
C32 C33 1.381(10) . ?
C32 H32 0.9500 . ?
C33 C34 1.377(10) . ?
C33 H33 0.9500 . ?
C34 C35 1.378(9) . ?
C34 H34 0.9500 . ?
C35 H35 0.9500 . ?

loop_
_geom_torsion_atom_site_label_1
_geom_torsion_atom_site_label_2
_geom_torsion_atom_site_label_3
_geom_torsion_atom_site_label_4
_geom_torsion
_geom_torsion_site_symmetry_1
_geom_torsion_site_symmetry_2
_geom_torsion_site_symmetry_3
_geom_torsion_site_symmetry_4
_geom_torsion_publ_flag
C1 Pd1 P1 C30 -98.9(3) . . . . ?
Cl2 Pd1 P1 C30 -91.2(15) . . . . ?
Cl1 Pd1 P1 C30 78.5(2) . . . . ?
C1 Pd1 P1 C18 22.9(3) . . . . ?
Cl2 Pd1 P1 C18 30.6(16) . . . . ?
Cl1 Pd1 P1 C18 -159.7(3) . . . . ?
C1 Pd1 P1 C24 141.3(3) . . . . ?
Cl2 Pd1 P1 C24 148.9(15) . . . . ?
Cl1 Pd1 P1 C24 -41.3(2) . . . . ?
C11 N2 C1 N1 -174.8(6) . . . . ?
C2 N2 C1 N1 -2.4(8) . . . . ?
C11 N2 C1 Pd1 8.7(10) . . . . ?
C2 N2 C1 Pd1 -178.8(5) . . . . ?
C4 N1 C1 N2 175.2(6) . . . . ?
C3 N1 C1 N2 2.2(8) . . . . ?
C4 N1 C1 Pd1 -8.2(9) . . . . ?
C3 N1 C1 Pd1 178.8(4) . . . . ?
P1 Pd1 C1 N2 -88.2(6) . . . . ?
Cl2 Pd1 C1 N2 92.1(6) . . . . ?
Cl1 Pd1 C1 N2 136(3) . . . . ?
P1 Pd1 C1 N1 95.7(5) . . . . ?
Cl2 Pd1 C1 N1 -83.9(5) . . . . ?
Cl1 Pd1 C1 N1 -40(3) . . . . ?
C1 N2 C2 C3 1.6(8) . . . . ?
C11 N2 C2 C3 174.5(6) . . . . ?
C1 N1 C3 C2 -1.1(7) . . . . ?
C4 N1 C3 C2 -174.5(6) . . . . ?
N2 C2 C3 N1 -0.3(7) . . . . ?
C1 N1 C4 C5 135.2(7) . . . . ?
C3 N1 C4 C5 -52.4(9) . . . . ?
N1 C4 C5 C6 -61.4(9) . . . . ?
N1 C4 C5 C10 120.7(7) . . . . ?
C10 C5 C6 C7 -0.1(11) . . . . ?
C4 C5 C6 C7 -178.1(7) . . . . ?
C5 C6 C7 C8 -0.5(12) . . . . ?
C6 C7 C8 C9 0.5(13) . . . . ?
C7 C8 C9 C10 0.1(13) . . . . ?
C6 C5 C10 C9 0.7(11) . . . . ?
C4 C5 C10 C9 178.8(7) . . . . ?
C8 C9 C10 C5 -0.7(12) . . . . ?
C1 N2 C11 C12 -125.8(7) . . . . ?
C2 N2 C11 C12 62.4(9) . . . . ?
N2 C11 C12 C17 -132.6(7) . . . . ?
N2 C11 C12 C13 50.7(9) . . . . ?
C17 C12 C13 C14 -0.4(11) . . . . ?
C11 C12 C13 C14 176.3(7) . . . . ?
C12 C13 C14 C15 0.1(12) . . . . ?
C13 C14 C15 C16 0.4(13) . . . . ?
C14 C15 C16 C17 -0.5(13) . . . . ?
C13 C12 C17 C16 0.3(11) . . . . ?
C11 C12 C17 C16 -176.4(6) . . . . ?
C15 C16 C17 C12 0.1(12) . . . . ?
C30 P1 C18 C23 -130.7(5) . . . . ?
C24 P1 C18 C23 -20.7(6) . . . . ?
Pd1 P1 C18 C23 104.0(5) . . . . ?
C30 P1 C18 C19 54.7(6) . . . . ?
C24 P1 C18 C19 164.6(5) . . . . ?
Pd1 P1 C18 C19 -70.7(5) . . . . ?
C23 C18 C19 C20 -1.8(9) . . . . ?
P1 C18 C19 C20 173.0(5) . . . . ?
C18 C19 C20 C21 0.5(10) . . . . ?
C19 C20 C21 C22 1.0(11) . . . . ?
C20 C21 C22 C23 -1.1(11) . . . . ?
C21 C22 C23 C18 -0.3(11) . . . . ?
C19 C18 C23 C22 1.7(10) . . . . ?
P1 C18 C23 C22 -173.1(5) . . . . ?
C30 P1 C24 C25 -158.5(5) . . . . ?
C18 P1 C24 C25 90.7(6) . . . . ?
Pd1 P1 C24 C25 -34.5(6) . . . . ?
C30 P1 C24 C29 26.0(6) . . . . ?
C18 P1 C24 C29 -84.7(6) . . . . ?
Pd1 P1 C24 C29 150.0(5) . . . . ?
C29 C24 C25 C26 2.2(10) . . . . ?
P1 C24 C25 C26 -173.2(5) . . . . ?
C24 C25 C26 C27 -1.7(11) . . . . ?
C25 C26 C27 C28 0.2(11) . . . . ?
C26 C27 C28 C29 0.9(11) . . . . ?
C25 C24 C29 C28 -1.2(10) . . . . ?
P1 C24 C29 C28 174.2(5) . . . . ?
C27 C28 C29 C24 -0.4(10) . . . . ?
C18 P1 C30 C31 14.9(6) . . . . ?
C24 P1 C30 C31 -93.2(6) . . . . ?
Pd1 P1 C30 C31 141.7(5) . . . . ?
C18 P1 C30 C35 -170.0(5) . . . . ?
C24 P1 C30 C35 81.9(5) . . . . ?
Pd1 P1 C30 C35 -43.2(5) . . . . ?
C35 C30 C31 C32 1.5(10) . . . . ?
P1 C30 C31 C32 176.6(5) . . . . ?
C30 C31 C32 C33 -0.7(11) . . . . ?
C31 C32 C33 C34 -0.1(11) . . . . ?
C32 C33 C34 C35 -0.1(11) . . . . ?
C33 C34 C35 C30 0.9(11) . . . . ?
C31 C30 C35 C34 -1.6(10) . . . . ?
P1 C30 C35 C34 -177.0(5) . . . . ?
